data_4085625
loop_
_publ_author_name
'Vadake Kulangara, Shaneesh'
'Haveman, Daniel'
'Vidjayacoumar, Bala'
'Korobkov, Ilia'
'Gambarotta, Sandro'
'Duchateau, Rob'

_publ_section_title
;
 Effect of Cocatalysts and Solvent on Selective Ethylene Oligomerization
;
_journal_issue 7
_journal_name_full Organometallics
_journal_page_first 1203
_journal_paper_doi 10.1021/om501013m
_journal_volume 34
_journal_year 2015
_chemical_formula_sum 'C37 H48 Cl Cr N2 O4'
_chemical_formula_weight 672.22
_space_group_crystal_system triclinic
_space_group_IT_number 2
_space_group_name_Hall '-P 1'
_space_group_name_H-M_alt 'P -1'
_symmetry_space_group_name_Hall '-P 1'
_symmetry_space_group_name_H-M 'P -1'
_atom_sites_solution_hydrogens geom
_audit_creation_method SHELXL-2014/7
_cell_angle_alpha 100.376(11)
_cell_angle_beta 101.627(12)
_cell_angle_gamma 98.989(11)
_cell_formula_units_Z 2
_cell_length_a 9.811(2)
_cell_length_b 13.517(3)
_cell_length_c 13.571(3)
_cell_measurement_reflns_used 8417
_cell_measurement_temperature 200(2)
_cell_measurement_theta_max 26.67
_cell_measurement_theta_min 2.87
_cell_volume 1699.0(6)
_computing_cell_refinement 'APEX II, Bruker (2009)'
_computing_data_collection 'APEX II, Bruker (2009)'
_computing_data_reduction 'XPREP, Bruker (2009)'
_computing_molecular_graphics 'SHELXTL, Bruker (2004)'
_computing_publication_material 'SHELXTL, Bruker (2004)'
_computing_structure_refinement 'SHELXL-2014/7 (Sheldrick, 2014)'
_computing_structure_solution 'SHELXS-03 (Sheldrick, 2003)'
_diffrn_ambient_temperature 200(2)
_diffrn_measured_fraction_theta_full 0.987
_diffrn_measured_fraction_theta_max 0.967
_diffrn_measurement_device_type 'Bruker APEX-II CCD'
_diffrn_measurement_method '\f and \w scans'
_diffrn_radiation_type MoK\a
_diffrn_radiation_wavelength 0.71073
_diffrn_reflns_av_R_equivalents 0.0199
_diffrn_reflns_av_unetI/netI 0.0205
_diffrn_reflns_Laue_measured_fraction_full 0.987
_diffrn_reflns_Laue_measured_fraction_max 0.967
_diffrn_reflns_limit_h_max 12
_diffrn_reflns_limit_h_min -12
_diffrn_reflns_limit_k_max 16
_diffrn_reflns_limit_k_min -17
_diffrn_reflns_limit_l_max 17
_diffrn_reflns_limit_l_min -16
_diffrn_reflns_number 23244
_diffrn_reflns_point_group_measured_fraction_full 0.987
_diffrn_reflns_point_group_measured_fraction_max 0.967
_diffrn_reflns_theta_full 25.242
_diffrn_reflns_theta_max 26.725
_diffrn_reflns_theta_min 1.563
_exptl_absorpt_coefficient_mu 0.457
_exptl_absorpt_correction_T_max 0.7454
_exptl_absorpt_correction_T_min 0.6526
_exptl_absorpt_correction_type multi-scan
_exptl_absorpt_process_details 'SADABS, Bruker (2003)'
_exptl_crystal_colour brown
_exptl_crystal_density_diffrn 1.314
_exptl_crystal_density_meas ?
_exptl_crystal_description block
_exptl_crystal_F_000 714
_exptl_crystal_size_max 0.190
_exptl_crystal_size_mid 0.170
_exptl_crystal_size_min 0.150
_refine_diff_density_max 1.219
_refine_diff_density_min -0.539
_refine_diff_density_rms 0.061
_refine_ls_extinction_method none
_refine_ls_goodness_of_fit_ref 1.059
_refine_ls_hydrogen_treatment constr
_refine_ls_matrix_type full
_refine_ls_number_parameters 415
_refine_ls_number_reflns 6977
_refine_ls_number_restraints 96
_refine_ls_restrained_S_all 1.094
_refine_ls_R_factor_all 0.0490
_refine_ls_R_factor_gt 0.0441
_refine_ls_shift/su_max 0.002
_refine_ls_shift/su_mean 0.000
_refine_ls_structure_factor_coef Fsqd
_refine_ls_weighting_details 'w=1/[\s^2^(Fo^2^)+(0.0670P)^2^+1.3579P] where P=(Fo^2^+2Fc^2^)/3'
_refine_ls_weighting_scheme calc
_refine_ls_wR_factor_gt 0.1222
_refine_ls_wR_factor_ref 0.1272
_reflns_Friedel_coverage 0.000
_reflns_number_gt 6275
_reflns_number_total 6977
_reflns_threshold_expression 'I > 2\s(I)'
_cod_data_source_file om501013m_si_002.cif
_cod_data_source_block sg093a
_cod_depositor_comments
;
The following automatic conversions were performed:

'_exptl_crystal_density_meas' value 'n/a' was changed to '?' - the
value is perceived as not measured.

Automatic conversion script
Id: cif_fix_values 3105 2015-03-04 15:46:00Z robertas 

 Adding full bibliography for 4085625--4085626.cif.
;
_cod_database_code 4085625
_shelx_shelxl_version_number 2014/7
_shelx_space_group_comment
; 

The symmetry employed for this shelxl refinement is uniquely defined 

by the following loop, which should always be used as a source of 

symmetry information in preference to the above space-group names. 

They are only intended as comments. 

;
_shelx_estimated_absorpt_t_min 0.918
_shelx_estimated_absorpt_t_max 0.935

loop_
_space_group_symop_operation_xyz
'x, y, z'
'-x, -y, -z'

loop_
_atom_site_label
_atom_site_type_symbol
_atom_site_fract_x
_atom_site_fract_y
_atom_site_fract_z
_atom_site_U_iso_or_equiv
_atom_site_adp_type
_atom_site_occupancy
_atom_site_site_symmetry_order
_atom_site_calc_flag
_atom_site_refinement_flags_posn
_atom_site_refinement_flags_adp
_atom_site_refinement_flags_occupancy
_atom_site_disorder_assembly
_atom_site_disorder_group
Cr1 Cr 0.25647(3) 0.33165(2) 0.16765(2) 0.02262(10) Uani 1 1 d . . . . .
Cl1 Cl 0.23888(6) 0.49992(4) 0.15037(4) 0.03682(14) Uani 1 1 d . . . . .
N1 N 0.24998(16) 0.18550(12) 0.17485(12) 0.0234(3) Uani 1 1 d . . . . .
N2 N 0.46171(17) 0.36588(12) 0.23491(12) 0.0253(3) Uani 1 1 d . . . . .
O1 O 0.20086(15) 0.35750(11) 0.30469(11) 0.0305(3) Uani 1 1 d . . . . .
O2 O 0.03795(15) 0.29881(11) 0.09378(11) 0.0306(3) Uani 1 1 d . . . . .
O3 O 0.30238(15) 0.30020(10) 0.02430(10) 0.0276(3) Uani 1 1 d . . . . .
C1 C 0.1354(2) 0.10825(15) 0.12059(15) 0.0277(4) Uani 1 1 d . . . . .
H1A H 0.0443 0.1191 0.0906 0.033 Uiso 1 1 calc R U . . .
C2 C 0.1718(2) 0.01428(15) 0.11622(16) 0.0313(4) Uani 1 1 d . . . . .
H2A H 0.1120 -0.0506 0.0840 0.038 Uiso 1 1 calc R U . . .
C3 C 0.3160(2) 0.03279(15) 0.16916(16) 0.0303(4) Uani 1 1 d . . . . .
H3A H 0.3722 -0.0175 0.1785 0.036 Uiso 1 1 calc R U . . .
C4 C 0.3602(2) 0.13791(14) 0.20487(14) 0.0243(4) Uani 1 1 d . . . . .
C5 C 0.49861(19) 0.19484(14) 0.28061(14) 0.0236(4) Uani 1 1 d . . . . .
C6 C 0.5501(2) 0.30133(14) 0.26463(14) 0.0243(4) Uani 1 1 d . . . . .
C7 C 0.6890(2) 0.35457(16) 0.29187(16) 0.0323(4) Uani 1 1 d . . . . .
H7A H 0.7707 0.3279 0.3152 0.039 Uiso 1 1 calc R U . . .
C8 C 0.6876(2) 0.45558(17) 0.27884(17) 0.0354(5) Uani 1 1 d . . . . .
H8A H 0.7675 0.5098 0.2915 0.042 Uiso 1 1 calc R U . . .
C9 C 0.5486(2) 0.45998(15) 0.24450(16) 0.0320(4) Uani 1 1 d . . . . .
H9A H 0.5159 0.5193 0.2293 0.038 Uiso 1 1 calc R U . . .
C10 C 0.47362(19) 0.20197(15) 0.39090(14) 0.0253(4) Uani 1 1 d . . . . .
C11 C 0.4138(3) 0.11505(18) 0.42005(17) 0.0373(5) Uani 1 1 d . . . . .
H11A H 0.3899 0.0508 0.3722 0.045 Uiso 1 1 calc R U . . .
C12 C 0.3882(3) 0.1200(2) 0.51728(19) 0.0472(6) Uani 1 1 d . . . . .
H12A H 0.3484 0.0593 0.5358 0.057 Uiso 1 1 calc R U . . .
C13 C 0.4203(3) 0.2130(2) 0.58741(18) 0.0477(6) Uani 1 1 d . . . . .
H13A H 0.4013 0.2169 0.6538 0.057 Uiso 1 1 calc R U . . .
C14 C 0.4801(3) 0.2999(2) 0.55990(18) 0.0439(6) Uani 1 1 d . . . . .
H14A H 0.5025 0.3640 0.6078 0.053 Uiso 1 1 calc R U . . .
C15 C 0.5082(2) 0.29501(17) 0.46304(16) 0.0327(4) Uani 1 1 d . . . . .
H15A H 0.5512 0.3555 0.4458 0.039 Uiso 1 1 calc R U . . .
C16 C 0.6167(2) 0.13458(14) 0.26633(16) 0.0271(4) Uani 1 1 d . . . . .
C17 C 0.7092(2) 0.11387(18) 0.34761(18) 0.0368(5) Uani 1 1 d . . . . .
H17A H 0.6959 0.1319 0.4155 0.044 Uiso 1 1 calc R U . . .
C18 C 0.8217(3) 0.0670(2) 0.3315(2) 0.0472(6) Uani 1 1 d . . . . .
H18A H 0.8843 0.0530 0.3881 0.057 Uiso 1 1 calc R U . . .
C19 C 0.8427(3) 0.04077(19) 0.2338(2) 0.0461(6) Uani 1 1 d . . . . .
H19A H 0.9199 0.0091 0.2229 0.055 Uiso 1 1 calc R U . . .
C20 C 0.7509(3) 0.06059(18) 0.1515(2) 0.0415(5) Uani 1 1 d . . . . .
H20A H 0.7647 0.0423 0.0838 0.050 Uiso 1 1 calc R U . . .
C21 C 0.6394(2) 0.10689(17) 0.16775(17) 0.0347(5) Uani 1 1 d . . . . .
H21A H 0.5768 0.1202 0.1107 0.042 Uiso 1 1 calc R U . . .
C22 C 0.1337(2) 0.27902(17) 0.35110(17) 0.0338(4) Uani 1 1 d . . . . .
H22A H 0.1999 0.2340 0.3715 0.041 Uiso 1 1 calc R U . . .
H22B H 0.0470 0.2362 0.3021 0.041 Uiso 1 1 calc R U . . .
C23 C 0.0969(3) 0.3383(2) 0.4451(2) 0.0494(6) Uani 1 1 d . . . . .
H23A H -0.0052 0.3175 0.4428 0.059 Uiso 1 1 calc R U . . .
H23B H 0.1534 0.3259 0.5092 0.059 Uiso 1 1 calc R U . . .
C24 C 0.1328(3) 0.4499(2) 0.4406(2) 0.0561(7) Uani 1 1 d . . . . .
H24A H 0.0492 0.4721 0.4036 0.067 Uiso 1 1 calc R U . . .
H24B H 0.1673 0.4943 0.5107 0.067 Uiso 1 1 calc R U . . .
C25 C 0.2480(3) 0.45313(18) 0.38242(17) 0.0388(5) Uani 1 1 d . . . . .
H25A H 0.2547 0.5133 0.3502 0.047 Uiso 1 1 calc R U . . .
H25B H 0.3413 0.4551 0.4281 0.047 Uiso 1 1 calc R U . . .
C26 C -0.0670(2) 0.3390(2) 0.14351(18) 0.0412(5) Uani 1 1 d . . . . .
H26A H -0.0226 0.4047 0.1935 0.049 Uiso 1 1 calc R U . . .
H26B H -0.1077 0.2896 0.1806 0.049 Uiso 1 1 calc R U . . .
C27 C -0.1807(3) 0.3552(2) 0.0587(2) 0.0497(6) Uani 1 1 d . . . . .
H27A H -0.1631 0.4270 0.0500 0.060 Uiso 1 1 calc R U . . .
H27B H -0.2758 0.3386 0.0727 0.060 Uiso 1 1 calc R U . . .
C28 C -0.1679(3) 0.2809(2) -0.03601(19) 0.0423(5) Uani 1 1 d . . . . .
H28A H -0.2163 0.2100 -0.0393 0.051 Uiso 1 1 calc R U . . .
H28B H -0.2070 0.3020 -0.1004 0.051 Uiso 1 1 calc R U . . .
C29 C -0.0099(2) 0.29044(18) -0.01692(17) 0.0364(5) Uani 1 1 d . . . . .
H29A H 0.0145 0.2292 -0.0562 0.044 Uiso 1 1 calc R U . . .
H29B H 0.0342 0.3522 -0.0373 0.044 Uiso 1 1 calc R U . . .
C30 C 0.3803(3) 0.37846(19) -0.0166(2) 0.0485(6) Uani 1 1 d . . . . .
H30A H 0.4678 0.4160 0.0352 0.058 Uiso 1 1 calc R U . . .
H30B H 0.3208 0.4283 -0.0347 0.058 Uiso 1 1 calc R U . . .
C31 C 0.4164(3) 0.3227(2) -0.1105(2) 0.0460(6) Uani 1 1 d . . . . .
H31A H 0.5109 0.3551 -0.1171 0.055 Uiso 1 1 calc R U . . .
H31B H 0.3445 0.3216 -0.1736 0.055 Uiso 1 1 calc R U . . .
C32 C 0.4163(3) 0.2154(2) -0.0924(2) 0.0538(7) Uani 1 1 d . . . . .
H32A H 0.3888 0.1643 -0.1587 0.065 Uiso 1 1 calc R U . . .
H32B H 0.5115 0.2102 -0.0547 0.065 Uiso 1 1 calc R U . . .
C33 C 0.3116(3) 0.19860(19) -0.0306(2) 0.0493(6) Uani 1 1 d . . . . .
H33A H 0.2180 0.1628 -0.0758 0.059 Uiso 1 1 calc R U . . .
H33B H 0.3422 0.1563 0.0189 0.059 Uiso 1 1 calc R U . . .
O4 O -0.0233(9) 0.8079(6) 0.2613(7) 0.137(3) Uani 0.5 1 d D U P A 1
O4' O -0.0471(8) 0.8170(5) 0.3399(7) 0.117(2) Uani 0.5 1 d D U P A 2
C34 C 0.0947(5) 0.8773(4) 0.3428(5) 0.1133(17) Uani 1 1 d D U . . .
H34A H 0.1220 0.9446 0.3254 0.136 Uiso 0.5 1 calc R U P A 1
H34B H 0.0712 0.8880 0.4111 0.136 Uiso 0.5 1 calc R U P A 1
H34C H 0.0857 0.9120 0.2841 0.136 Uiso 0.5 1 calc R U P A 2
H34D H 0.1256 0.9313 0.4071 0.136 Uiso 0.5 1 calc R U P A 2
C35 C 0.1987(6) 0.8185(4) 0.3383(4) 0.1032(14) Uani 1 1 d . U . . .
H35A H 0.2777 0.8420 0.4007 0.124 Uiso 1 1 calc R U . . .
H35B H 0.2369 0.8220 0.2766 0.124 Uiso 1 1 calc R U . . .
C36 C 0.1237(8) 0.7148(4) 0.3326(4) 0.1244(18) Uani 1 1 d . U . . .
H36A H 0.1387 0.6987 0.4019 0.149 Uiso 1 1 calc R U . . .
H36B H 0.1576 0.6638 0.2864 0.149 Uiso 1 1 calc R U . . .
C37 C -0.0331(7) 0.7136(4) 0.2899(4) 0.1146(16) Uani 1 1 d D U . . .
H37A H -0.0760 0.6558 0.2300 0.138 Uiso 0.5 1 calc R U P A 1
H37B H -0.0881 0.7102 0.3433 0.138 Uiso 0.5 1 calc R U P A 1
H37C H -0.0560 0.7035 0.2139 0.138 Uiso 0.5 1 calc R U P A 2
H37D H -0.0951 0.6591 0.3096 0.138 Uiso 0.5 1 calc R U P A 2

loop_
_atom_site_aniso_label
_atom_site_aniso_U_11
_atom_site_aniso_U_22
_atom_site_aniso_U_33
_atom_site_aniso_U_23
_atom_site_aniso_U_13
_atom_site_aniso_U_12
Cr1 0.02648(17) 0.01855(17) 0.02305(17) 0.00325(12) 0.00847(12) 0.00324(11)
Cl1 0.0472(3) 0.0236(2) 0.0439(3) 0.0098(2) 0.0152(2) 0.0108(2)
N1 0.0256(7) 0.0214(7) 0.0211(7) 0.0017(6) 0.0075(6) -0.0004(6)
N2 0.0294(8) 0.0185(7) 0.0263(8) 0.0031(6) 0.0079(6) 0.0005(6)
O1 0.0367(7) 0.0267(7) 0.0264(7) 0.0001(6) 0.0130(6) 0.0013(6)
O2 0.0293(7) 0.0338(8) 0.0295(7) 0.0067(6) 0.0075(6) 0.0085(6)
O3 0.0355(7) 0.0224(7) 0.0262(7) 0.0053(5) 0.0127(6) 0.0024(5)
C1 0.0276(9) 0.0252(9) 0.0268(9) 0.0025(7) 0.0058(7) -0.0010(7)
C2 0.0367(10) 0.0216(9) 0.0306(10) 0.0011(8) 0.0071(8) -0.0026(8)
C3 0.0363(10) 0.0199(9) 0.0323(10) 0.0021(8) 0.0078(8) 0.0032(8)
C4 0.0288(9) 0.0208(9) 0.0227(9) 0.0026(7) 0.0087(7) 0.0021(7)
C5 0.0259(9) 0.0213(9) 0.0237(9) 0.0029(7) 0.0080(7) 0.0042(7)
C6 0.0272(9) 0.0220(9) 0.0225(9) 0.0017(7) 0.0089(7) 0.0012(7)
C7 0.0284(10) 0.0319(11) 0.0339(11) 0.0040(8) 0.0084(8) 0.0001(8)
C8 0.0340(10) 0.0287(10) 0.0371(11) 0.0035(9) 0.0083(9) -0.0081(8)
C9 0.0395(11) 0.0203(9) 0.0332(10) 0.0047(8) 0.0087(9) -0.0021(8)
C10 0.0251(9) 0.0275(10) 0.0237(9) 0.0043(7) 0.0068(7) 0.0063(7)
C11 0.0470(12) 0.0334(11) 0.0326(11) 0.0072(9) 0.0147(9) 0.0040(9)
C12 0.0591(15) 0.0486(14) 0.0392(13) 0.0171(11) 0.0221(11) 0.0042(12)
C13 0.0546(14) 0.0634(17) 0.0280(11) 0.0094(11) 0.0185(10) 0.0098(12)
C14 0.0516(14) 0.0466(14) 0.0292(11) -0.0035(10) 0.0123(10) 0.0072(11)
C15 0.0353(10) 0.0309(11) 0.0291(10) 0.0007(8) 0.0088(8) 0.0032(8)
C16 0.0292(9) 0.0206(9) 0.0320(10) 0.0037(7) 0.0116(8) 0.0034(7)
C17 0.0367(11) 0.0405(12) 0.0380(12) 0.0117(9) 0.0123(9) 0.0138(9)
C18 0.0396(12) 0.0529(15) 0.0577(16) 0.0204(12) 0.0146(11) 0.0208(11)
C19 0.0419(12) 0.0360(12) 0.0722(17) 0.0146(12) 0.0303(12) 0.0173(10)
C20 0.0481(13) 0.0322(11) 0.0500(14) 0.0039(10) 0.0291(11) 0.0086(10)
C21 0.0392(11) 0.0324(11) 0.0349(11) 0.0046(9) 0.0160(9) 0.0083(9)
C22 0.0343(10) 0.0374(11) 0.0332(11) 0.0122(9) 0.0142(9) 0.0047(9)
C23 0.0464(13) 0.0691(18) 0.0369(13) 0.0090(12) 0.0217(11) 0.0119(12)
C24 0.0676(18) 0.0628(18) 0.0401(14) -0.0023(12) 0.0221(13) 0.0231(14)
C25 0.0464(12) 0.0326(11) 0.0312(11) -0.0071(9) 0.0089(9) 0.0062(9)
C26 0.0330(11) 0.0573(15) 0.0385(12) 0.0111(11) 0.0122(9) 0.0186(10)
C27 0.0496(14) 0.0615(17) 0.0406(13) 0.0071(12) 0.0045(11) 0.0309(13)
C28 0.0399(12) 0.0445(13) 0.0395(12) 0.0044(10) 0.0009(10) 0.0160(10)
C29 0.0384(11) 0.0389(12) 0.0292(11) 0.0046(9) 0.0055(9) 0.0067(9)
C30 0.0738(18) 0.0309(12) 0.0472(14) 0.0108(10) 0.0351(13) -0.0002(11)
C31 0.0586(15) 0.0448(14) 0.0415(13) 0.0128(11) 0.0284(12) 0.0057(11)
C32 0.0701(18) 0.0391(13) 0.0615(17) 0.0076(12) 0.0427(15) 0.0071(12)
C33 0.0793(19) 0.0325(12) 0.0474(14) 0.0083(10) 0.0377(14) 0.0151(12)
O4 0.098(5) 0.146(6) 0.152(7) 0.047(5) -0.006(5) 0.008(4)
O4' 0.107(4) 0.095(4) 0.155(7) 0.039(4) 0.035(4) 0.022(3)
C34 0.075(3) 0.097(3) 0.160(5) 0.032(3) 0.009(3) 0.014(2)
C35 0.110(3) 0.132(4) 0.079(3) 0.031(3) 0.024(2) 0.045(3)
C36 0.211(5) 0.110(3) 0.112(4) 0.057(3) 0.093(4) 0.101(4)
C37 0.149(4) 0.071(3) 0.104(3) 0.009(2) 0.028(3) -0.023(3)

loop_
_atom_type_symbol
_atom_type_description
_atom_type_scat_dispersion_real
_atom_type_scat_dispersion_imag
_atom_type_scat_source
C C 0.0033 0.0016 'International Tables Vol C Tables 4.2.6.8 and 6.1.1.4'
H H 0.0000 0.0000 'International Tables Vol C Tables 4.2.6.8 and 6.1.1.4'
N N 0.0061 0.0033 'International Tables Vol C Tables 4.2.6.8 and 6.1.1.4'
O O 0.0106 0.0060 'International Tables Vol C Tables 4.2.6.8 and 6.1.1.4'
Cl Cl 0.1484 0.1585 'International Tables Vol C Tables 4.2.6.8 and 6.1.1.4'
Cr Cr 0.3209 0.6236 'International Tables Vol C Tables 4.2.6.8 and 6.1.1.4'

loop_
_geom_angle_atom_site_label_1
_geom_angle_atom_site_label_2
_geom_angle_atom_site_label_3
_geom_angle
N2 Cr1 N1 90.56(7)
N2 Cr1 O1 92.52(6)
N1 Cr1 O1 89.27(6)
N2 Cr1 O3 90.36(6)
N1 Cr1 O3 89.48(6)
O1 Cr1 O3 176.87(5)
N2 Cr1 O2 178.33(6)
N1 Cr1 O2 90.96(6)
O1 Cr1 O2 88.20(6)
O3 Cr1 O2 88.95(6)
N2 Cr1 Cl1 95.41(5)
N1 Cr1 Cl1 174.03(5)
O1 Cr1 Cl1 90.63(5)
O3 Cr1 Cl1 90.32(4)
O2 Cr1 Cl1 83.08(5)
C4 N1 C1 106.40(16)
C4 N1 Cr1 128.81(12)
C1 N1 Cr1 122.38(14)
C6 N2 C9 106.39(17)
C6 N2 Cr1 128.80(13)
C9 N2 Cr1 123.98(14)
C25 O1 C22 108.17(16)
C25 O1 Cr1 124.87(13)
C22 O1 Cr1 125.80(12)
C29 O2 C26 107.98(16)
C29 O2 Cr1 121.39(12)
C26 O2 Cr1 121.96(13)
C30 O3 C33 108.82(16)
C30 O3 Cr1 122.52(13)
C33 O3 Cr1 125.07(13)
C2 C1 N1 110.53(18)
C1 C2 C3 106.36(17)
C4 C3 C2 107.25(18)
N1 C4 C3 109.46(17)
N1 C4 C5 122.60(16)
C3 C4 C5 127.20(18)
C6 C5 C4 113.53(16)
C6 C5 C16 106.22(15)
C4 C5 C16 109.20(15)
C6 C5 C10 110.08(15)
C4 C5 C10 107.33(15)
C16 C5 C10 110.49(16)
N2 C6 C7 109.07(17)
N2 C6 C5 124.15(16)
C7 C6 C5 126.10(18)
C6 C7 C8 107.68(19)
C9 C8 C7 106.31(18)
C8 C9 N2 110.56(19)
C11 C10 C15 117.88(19)
C11 C10 C5 120.46(17)
C15 C10 C5 121.66(18)
C12 C11 C10 121.4(2)
C13 C12 C11 120.1(2)
C14 C13 C12 119.2(2)
C13 C14 C15 120.9(2)
C14 C15 C10 120.5(2)
C17 C16 C21 117.98(19)
C17 C16 C5 123.13(18)
C21 C16 C5 118.66(18)
C16 C17 C18 120.9(2)
C19 C18 C17 120.2(2)
C18 C19 C20 119.7(2)
C21 C20 C19 119.9(2)
C20 C21 C16 121.3(2)
O1 C22 C23 105.16(19)
C24 C23 C22 105.5(2)
C25 C24 C23 103.4(2)
O1 C25 C24 102.56(19)
O2 C26 C27 106.35(19)
C26 C27 C28 103.19(19)
C29 C28 C27 101.23(19)
O2 C29 C28 104.83(18)
O3 C30 C31 106.33(19)
C30 C31 C32 103.8(2)
C33 C32 C31 105.3(2)
O3 C33 C32 106.6(2)
C37 O4 C34 104.4(6)
C37 O4' C34 100.2(5)
C35 C34 O4' 113.8(5)
C35 C34 O4 98.8(6)
C34 C35 C36 103.7(5)
C35 C36 C37 105.8(4)
O4 C37 C36 100.4(5)
O4' C37 C36 102.1(5)

loop_
_geom_bond_atom_site_label_1
_geom_bond_atom_site_label_2
_geom_bond_distance
Cr1 N2 1.9794(17)
Cr1 N1 1.9872(17)
Cr1 O1 2.0280(14)
Cr1 O3 2.0696(14)
Cr1 O2 2.1153(15)
Cr1 Cl1 2.3571(7)
N1 C4 1.373(3)
N1 C1 1.385(2)
N2 C6 1.378(3)
N2 C9 1.385(2)
O1 C25 1.457(2)
O1 C22 1.465(2)
O2 C29 1.459(3)
O2 C26 1.461(3)
O3 C30 1.463(3)
O3 C33 1.465(3)
C1 C2 1.366(3)
C2 C3 1.413(3)
C3 C4 1.384(3)
C4 C5 1.522(3)
C5 C6 1.518(3)
C5 C16 1.540(3)
C5 C10 1.553(3)
C6 C7 1.381(3)
C7 C8 1.410(3)
C8 C9 1.364(3)
C10 C11 1.388(3)
C10 C15 1.394(3)
C11 C12 1.384(3)
C12 C13 1.382(4)
C13 C14 1.376(4)
C14 C15 1.389(3)
C16 C17 1.381(3)
C16 C21 1.395(3)
C17 C18 1.391(3)
C18 C19 1.374(4)
C19 C20 1.380(4)
C20 C21 1.378(3)
C22 C23 1.519(3)
C23 C24 1.510(4)
C24 C25 1.503(4)
C26 C27 1.506(3)
C27 C28 1.521(3)
C28 C29 1.501(3)
C30 C31 1.496(3)
C31 C32 1.513(4)
C32 C33 1.467(3)
O4 C37 1.393(9)
O4 C34 1.489(8)
O4' C37 1.480(8)
O4' C34 1.488(8)
C34 C35 1.392(7)
C35 C36 1.459(8)
C36 C37 1.527(8)

loop_
_geom_torsion_atom_site_label_1
_geom_torsion_atom_site_label_2
_geom_torsion_atom_site_label_3
_geom_torsion_atom_site_label_4
_geom_torsion
C4 N1 C1 C2 0.0(2)
Cr1 N1 C1 C2 163.74(13)
N1 C1 C2 C3 -0.6(2)
C1 C2 C3 C4 0.9(2)
C1 N1 C4 C3 0.6(2)
Cr1 N1 C4 C3 -161.75(14)
C1 N1 C4 C5 -170.17(16)
Cr1 N1 C4 C5 27.5(3)
C2 C3 C4 N1 -0.9(2)
C2 C3 C4 C5 169.30(18)
N1 C4 C5 C6 -39.9(2)
C3 C4 C5 C6 150.99(19)
N1 C4 C5 C16 -158.25(17)
C3 C4 C5 C16 32.7(3)
N1 C4 C5 C10 81.9(2)
C3 C4 C5 C10 -87.1(2)
C9 N2 C6 C7 -0.1(2)
Cr1 N2 C6 C7 169.67(14)
C9 N2 C6 C5 170.92(17)
Cr1 N2 C6 C5 -19.3(3)
C4 C5 C6 N2 36.0(2)
C16 C5 C6 N2 156.07(17)
C10 C5 C6 N2 -84.3(2)
C4 C5 C6 C7 -154.46(18)
C16 C5 C6 C7 -34.4(2)
C10 C5 C6 C7 85.2(2)
N2 C6 C7 C8 0.0(2)
C5 C6 C7 C8 -170.80(18)
C6 C7 C8 C9 0.1(2)
C7 C8 C9 N2 -0.2(2)
C6 N2 C9 C8 0.2(2)
Cr1 N2 C9 C8 -170.22(14)
C6 C5 C10 C11 174.02(19)
C4 C5 C10 C11 50.0(2)
C16 C5 C10 C11 -69.0(2)
C6 C5 C10 C15 -5.1(2)
C4 C5 C10 C15 -129.10(19)
C16 C5 C10 C15 111.9(2)
C15 C10 C11 C12 0.3(3)
C5 C10 C11 C12 -178.8(2)
C10 C11 C12 C13 0.9(4)
C11 C12 C13 C14 -1.2(4)
C12 C13 C14 C15 0.1(4)
C13 C14 C15 C10 1.2(4)
C11 C10 C15 C14 -1.4(3)
C5 C10 C15 C14 177.7(2)
C6 C5 C16 C17 104.3(2)
C4 C5 C16 C17 -132.9(2)
C10 C5 C16 C17 -15.1(3)
C6 C5 C16 C21 -70.2(2)
C4 C5 C16 C21 52.6(2)
C10 C5 C16 C21 170.46(17)
C21 C16 C17 C18 0.1(3)
C5 C16 C17 C18 -174.4(2)
C16 C17 C18 C19 0.2(4)
C17 C18 C19 C20 -0.4(4)
C18 C19 C20 C21 0.3(4)
C19 C20 C21 C16 0.0(3)
C17 C16 C21 C20 -0.2(3)
C5 C16 C21 C20 174.49(19)
C25 O1 C22 C23 19.0(2)
Cr1 O1 C22 C23 -172.85(15)
O1 C22 C23 C24 5.7(3)
C22 C23 C24 C25 -27.1(3)
C22 O1 C25 C24 -36.1(2)
Cr1 O1 C25 C24 155.64(17)
C23 C24 C25 O1 38.4(3)
C29 O2 C26 C27 -0.2(3)
Cr1 O2 C26 C27 147.81(17)
O2 C26 C27 C28 24.3(3)
C26 C27 C28 C29 -38.2(3)
C26 O2 C29 C28 -24.5(2)
Cr1 O2 C29 C28 -172.72(14)
C27 C28 C29 O2 38.7(2)
C33 O3 C30 C31 9.6(3)
Cr1 O3 C30 C31 169.25(16)
O3 C30 C31 C32 -24.6(3)
C30 C31 C32 C33 30.6(3)
C30 O3 C33 C32 9.8(3)
Cr1 O3 C33 C32 -149.12(19)
C31 C32 C33 O3 -25.1(3)
C37 O4' C34 C35 -22.9(8)
C37 O4 C34 C35 53.1(8)
O4' C34 C35 C36 -0.3(7)
O4 C34 C35 C36 -44.2(6)
C34 C35 C36 C37 23.1(6)
C34 O4 C37 C36 -36.9(8)
C34 O4' C37 C36 34.5(7)
C35 C36 C37 O4 9.6(7)
C35 C36 C37 O4' -37.4(6)
